data_7218363
loop_
_publ_author_name
'Wang, Xiaojuan'
'Zhang, Qi'
'Jiang, Linglei'
'Xu, Yun'
'Mei, Xuefeng'

_publ_section_title
;
 Isostructurality in six celecoxib co-crystals introduced by solvent
 inclusion
;
_journal_issue 48
_journal_name_full CrystEngComm
_journal_page_first 10959
_journal_paper_doi 10.1039/C4CE01854K
_journal_volume 16
_journal_year 2014
_chemical_formula_sum 'C29 H26 F3 N5 O2.5 S'
_chemical_formula_weight 573.62
_chemical_name_systematic
; 
 ? 
;
_space_group_IT_number 15
_symmetry_space_group_name_Hall '-C 2yc'
_symmetry_space_group_name_H-M 'C 1 2/c 1'
_atom_sites_solution_hydrogens geom
_atom_sites_solution_primary direct
_atom_sites_solution_secondary difmap
_audit_creation_method SHELXL-97
_cell_angle_alpha 90.00
_cell_angle_beta 92.885(12)
_cell_angle_gamma 90.00
_cell_formula_units_Z 8
_cell_length_a 21.952(4)
_cell_length_b 9.4776(17)
_cell_length_c 27.112(4)
_cell_measurement_temperature 296(2)
_cell_volume 5633.6(17)
_computing_structure_refinement 'SHELXL-97 (Sheldrick, 2008)'
_computing_structure_solution 'SHELXS-97 (Sheldrick, 2008)'
_diffrn_ambient_temperature 296(2)
_diffrn_measured_fraction_theta_full 1.000
_diffrn_measured_fraction_theta_max 1.000
_diffrn_radiation_monochromator graphite
_diffrn_radiation_source 'fine-focus sealed tube'
_diffrn_radiation_type MoK\a
_diffrn_radiation_wavelength 0.71073
_diffrn_reflns_av_R_equivalents 0.0355
_diffrn_reflns_av_sigmaI/netI 0.0385
_diffrn_reflns_limit_h_max 26
_diffrn_reflns_limit_h_min -26
_diffrn_reflns_limit_k_max 7
_diffrn_reflns_limit_k_min -11
_diffrn_reflns_limit_l_max 31
_diffrn_reflns_limit_l_min -32
_diffrn_reflns_number 20312
_diffrn_reflns_theta_full 25.00
_diffrn_reflns_theta_max 25.00
_diffrn_reflns_theta_min 1.50
_exptl_absorpt_coefficient_mu 0.173
_exptl_crystal_density_diffrn 1.353
_exptl_crystal_density_method 'not measured'
_exptl_crystal_F_000 2272
_refine_diff_density_max 0.517
_refine_diff_density_min -0.319
_refine_diff_density_rms 0.043
_refine_ls_extinction_method none
_refine_ls_goodness_of_fit_ref 1.010
_refine_ls_hydrogen_treatment mixed
_refine_ls_matrix_type full
_refine_ls_number_parameters 375
_refine_ls_number_reflns 4964
_refine_ls_number_restraints 0
_refine_ls_restrained_S_all 1.010
_refine_ls_R_factor_all 0.0996
_refine_ls_R_factor_gt 0.0578
_refine_ls_shift/su_max 0.000
_refine_ls_shift/su_mean 0.000
_refine_ls_structure_factor_coef Fsqd
_refine_ls_weighting_details 'calc w=1/[\s^2^(Fo^2^)+(0.0521P)^2^+10.4486P] where P=(Fo^2^+2Fc^2^)/3'
_refine_ls_weighting_scheme calc
_refine_ls_wR_factor_gt 0.1318
_refine_ls_wR_factor_ref 0.1529
_reflns_number_gt 3146
_reflns_number_total 4964
_reflns_threshold_expression >2sigma(I)
_cod_data_source_file c4ce01854k2.cif
_cod_data_source_block mo_2014078_0m
_cod_depositor_comments
;
Adding full bibliography for 7218359--7218367.cif.

2018-05-16
Z value and formula fixed to values more according to usual
chemical conventions.                 miguel
;
_cod_original_formula_sum 'C58 H52 F6 N10 O5 S2'
_cod_original_formula_weight 1147.24
_cod_original_formula_units_Z 4
_cod_original_cell_volume 5633.5(16)
_cod_original_sg_symbol_H-M C2/c
_cod_database_code 7218363

loop_
_symmetry_equiv_pos_as_xyz
'x, y, z'
'-x, y, -z+1/2'
'x+1/2, y+1/2, z'
'-x+1/2, y+1/2, -z+1/2'
'-x, -y, -z'
'x, -y, z-1/2'
'-x+1/2, -y+1/2, -z'
'x+1/2, -y+1/2, z-1/2'

loop_
_atom_site_label
_atom_site_type_symbol
_atom_site_fract_x
_atom_site_fract_y
_atom_site_fract_z
_atom_site_U_iso_or_equiv
_atom_site_adp_type
_atom_site_occupancy
_atom_site_symmetry_multiplicity
_atom_site_calc_flag
_atom_site_refinement_flags
H14 H 1.1287(16) 0.422(4) 0.1831(14) 0.079(12) Uiso 1 1 d .
S1 S 1.06967(4) 0.29066(10) 0.13672(3) 0.0565(3) Uani 1 1 d .
F2 F 0.67199(15) 0.5334(6) 0.29637(10) 0.203(2) Uani 1 1 d .
O1 O 1.06216(10) 0.2873(3) 0.08406(8) 0.0770(8) Uani 1 1 d .
O2 O 1.08868(10) 0.1667(3) 0.16311(9) 0.0742(7) Uani 1 1 d .
N2' N 0.92304(19) -0.1857(4) 0.10033(14) 0.0962(11) Uani 1 1 d .
N2 N 0.82409(10) 0.4473(3) 0.20173(8) 0.0464(6) Uani 1 1 d .
N3 N 1.11679(13) 0.4116(4) 0.15002(12) 0.0643(9) Uani 1 1 d .
N1 N 0.81335(11) 0.4474(3) 0.25052(9) 0.0567(7) Uani 1 1 d .
F3 F 0.73554(17) 0.3984(4) 0.32835(11) 0.1658(17) Uani 1 1 d .
N1' N 0.90676(15) 0.3481(4) -0.08307(12) 0.0834(10) Uani 1 1 d .
C1' C 0.92763(18) 0.3742(5) -0.03726(15) 0.0805(11) Uani 1 1 d .
H1' H 0.9389 0.4663 -0.0292 0.097 Uiso 1 1 calc R
C2' C 0.93362(17) 0.2734(4) -0.00091(13) 0.0701(10) Uani 1 1 d .
H2' H 0.9487 0.2983 0.0306 0.084 Uiso 1 1 calc R
C3' C 0.91744(13) 0.1362(4) -0.01094(11) 0.0554(9) Uani 1 1 d .
C6' C 0.92095(14) 0.0252(4) 0.02756(12) 0.0552(9) Uani 1 1 d .
C7' C 0.9258(2) 0.0568(4) 0.07686(13) 0.0819(12) Uani 1 1 d .
H8' H 0.9287 0.1502 0.0872 0.098 Uiso 1 1 calc R
C8' C 0.9265(2) -0.0501(6) 0.11097(16) 0.1029(16) Uani 1 1 d .
H7' H 0.9297 -0.0250 0.1442 0.123 Uiso 1 1 calc R
C9' C 0.9168(2) -0.2136(5) 0.05294(18) 0.0938(13) Uani 1 1 d .
H6' H 0.9129 -0.3078 0.0437 0.113 Uiso 1 1 calc R
C10' C 0.91578(18) -0.1148(5) 0.01579(14) 0.0775(11) Uani 1 1 d .
H5' H 0.9116 -0.1428 -0.0171 0.093 Uiso 1 1 calc R
C5' C 0.8925(2) 0.2164(6) -0.09294(15) 0.1004(16) Uani 1 1 d .
H4' H 0.8785 0.1944 -0.1250 0.120 Uiso 1 1 calc R
C4' C 0.89701(19) 0.1085(5) -0.05895(14) 0.0866(13) Uani 1 1 d .
H3' H 0.8863 0.0171 -0.0683 0.104 Uiso 1 1 calc R
C14 C 0.99766(12) 0.3399(3) 0.15789(10) 0.0435(7) Uani 1 1 d .
C13 C 0.96916(13) 0.4593(3) 0.13888(11) 0.0519(8) Uani 1 1 d .
H10 H 0.9884 0.5150 0.1161 0.062 Uiso 1 1 calc R
C12 C 0.91214(13) 0.4960(3) 0.15378(11) 0.0498(8) Uani 1 1 d .
H9 H 0.8929 0.5768 0.1414 0.060 Uiso 1 1 calc R
C11 C 0.88411(12) 0.4120(3) 0.18707(10) 0.0429(7) Uani 1 1 d .
C3 C 0.77394(13) 0.4878(3) 0.17310(11) 0.0483(8) Uani 1 1 d .
C4 C 0.77062(13) 0.4904(3) 0.11877(11) 0.0477(8) Uani 1 1 d .
C9 C 0.79275(14) 0.3819(4) 0.09102(12) 0.0570(9) Uani 1 1 d .
H8 H 0.8113 0.3048 0.1068 0.068 Uiso 1 1 calc R
C8 C 0.78779(15) 0.3862(4) 0.03999(12) 0.0616(9) Uani 1 1 d .
H7 H 0.8036 0.3123 0.0220 0.074 Uiso 1 1 calc R
C7 C 0.75994(15) 0.4975(4) 0.01523(12) 0.0596(9) Uani 1 1 d .
C10 C 0.7554(2) 0.5019(5) -0.04091(13) 0.0864(13) Uani 1 1 d .
H6 H 0.7887 0.5561 -0.0526 0.130 Uiso 1 1 calc R
H4 H 0.7175 0.5448 -0.0519 0.130 Uiso 1 1 calc R
H5 H 0.7572 0.4076 -0.0537 0.130 Uiso 1 1 calc R
C15 C 0.96996(13) 0.2581(3) 0.19216(10) 0.0470(8) Uani 1 1 d .
H11 H 0.9896 0.1785 0.2052 0.056 Uiso 1 1 calc R
C16 C 0.91254(13) 0.2947(3) 0.20717(10) 0.0461(7) Uani 1 1 d .
H12 H 0.8936 0.2406 0.2305 0.055 Uiso 1 1 calc R
C1 C 0.75585(15) 0.4891(4) 0.25178(12) 0.0635(10) Uani 1 1 d .
C2 C 0.72949(14) 0.5168(4) 0.20518(11) 0.0608(9) Uani 1 1 d .
H1 H 0.6900 0.5484 0.1974 0.073 Uiso 1 1 calc R
C6 C 0.73685(16) 0.6038(4) 0.04320(12) 0.0614(9) Uani 1 1 d .
H3 H 0.7172 0.6794 0.0274 0.074 Uiso 1 1 calc R
C5 C 0.74190(14) 0.6017(4) 0.09396(11) 0.0557(8) Uani 1 1 d .
H2 H 0.7259 0.6756 0.1118 0.067 Uiso 1 1 calc R
C17 C 0.7271(2) 0.4979(7) 0.29963(16) 0.1025(18) Uani 1 1 d .
F1 F 0.7529(3) 0.6001(6) 0.32741(15) 0.223(2) Uani 1 1 d .
O1A O 0.5000 0.4394(6) 0.2500 0.171(3) Uani 1 2 d S
C2A C 0.5443(4) 0.3559(9) 0.2313(3) 0.196(3) Uani 1 1 d .
H2'1 H 0.5475 0.3755 0.1964 0.236 Uiso 1 1 calc R
H2'2 H 0.5833 0.3761 0.2481 0.236 Uiso 1 1 calc R
C1A C 0.5298(4) 0.2201(8) 0.2376(4) 0.217(5) Uani 1 1 d .
H1'1 H 0.5611 0.1729 0.2581 0.260 Uiso 1 1 calc R
H1'2 H 0.5257 0.1720 0.2060 0.260 Uiso 1 1 calc R
H13 H 1.1116(16) 0.493(4) 0.1346(14) 0.071(13) Uiso 1 1 d .

loop_
_atom_site_aniso_label
_atom_site_aniso_U_11
_atom_site_aniso_U_22
_atom_site_aniso_U_33
_atom_site_aniso_U_23
_atom_site_aniso_U_13
_atom_site_aniso_U_12
S1 0.0451(4) 0.0759(7) 0.0482(5) -0.0115(4) 0.0003(3) 0.0079(4)
F2 0.120(2) 0.403(6) 0.090(2) 0.059(3) 0.0445(18) 0.153(4)
O1 0.0664(15) 0.119(2) 0.0453(13) -0.0273(14) 0.0019(10) 0.0091(15)
O2 0.0597(14) 0.0714(17) 0.0917(18) 0.0032(14) 0.0063(12) 0.0229(13)
N2' 0.139(3) 0.073(3) 0.076(3) 0.013(2) 0.002(2) -0.006(2)
N2 0.0422(14) 0.0596(17) 0.0373(14) 0.0027(12) 0.0007(10) 0.0076(12)
N3 0.0496(16) 0.093(3) 0.0497(19) 0.0054(19) -0.0054(13) -0.0090(17)
N1 0.0535(16) 0.077(2) 0.0397(15) 0.0054(13) 0.0013(11) 0.0189(14)
F3 0.194(3) 0.215(4) 0.095(2) 0.080(2) 0.080(2) 0.110(3)
N1' 0.081(2) 0.106(3) 0.063(2) 0.023(2) 0.0004(17) -0.012(2)
C1' 0.092(3) 0.082(3) 0.068(3) 0.010(2) 0.002(2) -0.003(2)
C2' 0.079(3) 0.079(3) 0.052(2) 0.003(2) -0.0039(17) 0.000(2)
C3' 0.0457(18) 0.075(3) 0.046(2) -0.0027(18) 0.0073(14) -0.0056(17)
C6' 0.0508(18) 0.066(3) 0.050(2) -0.0031(18) 0.0061(14) -0.0025(16)
C7' 0.126(4) 0.068(3) 0.051(2) 0.004(2) -0.006(2) -0.022(2)
C8' 0.160(5) 0.089(4) 0.058(3) 0.008(3) -0.003(3) -0.024(3)
C9' 0.125(4) 0.060(3) 0.096(4) -0.005(3) 0.004(3) 0.009(3)
C10' 0.100(3) 0.073(3) 0.059(2) -0.012(2) 0.004(2) 0.016(2)
C5' 0.117(4) 0.133(5) 0.049(2) 0.013(3) -0.008(2) -0.045(3)
C4' 0.113(3) 0.094(3) 0.053(2) 0.003(2) -0.001(2) -0.036(3)
C14 0.0405(15) 0.0503(19) 0.0389(16) -0.0084(14) -0.0049(12) 0.0012(14)
C13 0.0487(18) 0.057(2) 0.0502(18) 0.0066(16) 0.0032(14) -0.0028(16)
C12 0.0482(17) 0.048(2) 0.0528(19) 0.0081(15) -0.0027(14) 0.0041(15)
C11 0.0385(15) 0.051(2) 0.0384(16) -0.0031(14) -0.0027(12) 0.0015(14)
C3 0.0439(17) 0.055(2) 0.0457(18) 0.0037(15) -0.0036(14) 0.0084(15)
C4 0.0427(16) 0.058(2) 0.0419(17) 0.0004(15) -0.0035(13) 0.0007(15)
C9 0.0549(19) 0.060(2) 0.055(2) -0.0003(17) -0.0052(15) 0.0080(17)
C8 0.064(2) 0.070(3) 0.050(2) -0.0112(18) 0.0013(16) 0.0018(19)
C7 0.065(2) 0.070(3) 0.0426(19) 0.0008(18) 0.0001(16) -0.0113(19)
C10 0.115(3) 0.096(3) 0.048(2) -0.002(2) 0.003(2) -0.008(3)
C15 0.0499(18) 0.0468(19) 0.0431(17) -0.0010(14) -0.0081(13) 0.0062(14)
C16 0.0447(16) 0.051(2) 0.0425(16) 0.0054(15) 0.0000(13) 0.0022(15)
C1 0.058(2) 0.088(3) 0.0456(19) 0.0079(18) 0.0065(15) 0.0286(19)
C2 0.0496(19) 0.081(3) 0.051(2) 0.0072(18) 0.0017(15) 0.0220(18)
C6 0.075(2) 0.062(2) 0.046(2) 0.0085(17) -0.0062(16) 0.0002(19)
C5 0.063(2) 0.060(2) 0.0441(19) -0.0009(16) -0.0028(14) 0.0072(17)
C17 0.100(3) 0.154(5) 0.053(3) 0.008(3) 0.009(2) 0.081(3)
F1 0.330(7) 0.230(5) 0.119(3) -0.074(3) 0.110(4) -0.032(5)
O1A 0.260(8) 0.070(4) 0.193(6) 0.000 0.093(6) 0.000
C2A 0.224(9) 0.135(7) 0.236(9) -0.020(7) 0.076(7) 0.015(6)
C1A 0.272(14) 0.093(5) 0.289(12) 0.013(7) 0.053(9) 0.051(6)

loop_
_atom_type_symbol
_atom_type_description
_atom_type_scat_dispersion_real
_atom_type_scat_dispersion_imag
_atom_type_scat_source
C C 0.0033 0.0016 'International Tables Vol C Tables 4.2.6.8 and 6.1.1.4'
H H 0.0000 0.0000 'International Tables Vol C Tables 4.2.6.8 and 6.1.1.4'
N N 0.0061 0.0033 'International Tables Vol C Tables 4.2.6.8 and 6.1.1.4'
O O 0.0106 0.0060 'International Tables Vol C Tables 4.2.6.8 and 6.1.1.4'
F F 0.0171 0.0103 'International Tables Vol C Tables 4.2.6.8 and 6.1.1.4'
S S 0.1246 0.1234 'International Tables Vol C Tables 4.2.6.8 and 6.1.1.4'

loop_
_geom_angle_atom_site_label_1
_geom_angle_atom_site_label_2
_geom_angle_atom_site_label_3
_geom_angle
_geom_angle_site_symmetry_1
_geom_angle_site_symmetry_3
O2 S1 O1 119.91(16) . .
O2 S1 N3 108.23(18) . .
O1 S1 N3 106.65(18) . .
O2 S1 C14 107.33(15) . .
O1 S1 C14 105.63(13) . .
N3 S1 C14 108.70(16) . .
C9' N2' C8' 114.4(4) . .
N1 N2 C3 112.3(2) . .
N1 N2 C11 118.5(2) . .
C3 N2 C11 129.2(2) . .
S1 N3 H14 117(2) . .
S1 N3 H13 117(2) . .
H14 N3 H13 113(3) . .
C1 N1 N2 103.8(2) . .
C5' N1' C1' 115.9(4) . .
N1' C1' C2' 124.0(4) . .
N1' C1' H1' 118.0 . .
C2' C1' H1' 118.0 . .
C3' C2' C1' 120.2(4) . .
C3' C2' H2' 119.9 . .
C1' C2' H2' 119.9 . .
C2' C3' C4' 115.8(3) . .
C2' C3' C6' 122.0(3) . .
C4' C3' C6' 122.2(3) . .
C10' C6' C7' 116.2(3) . .
C10' C6' C3' 121.6(3) . .
C7' C6' C3' 122.1(3) . .
C6' C7' C8' 119.7(4) . .
C6' C7' H8' 120.2 . .
C8' C7' H8' 120.2 . .
N2' C8' C7' 125.0(4) . .
N2' C8' H7' 117.5 . .
C7' C8' H7' 117.5 . .
N2' C9' C10' 125.2(4) . .
N2' C9' H6' 117.4 . .
C10' C9' H6' 117.4 . .
C6' C10' C9' 119.5(4) . .
C6' C10' H5' 120.3 . .
C9' C10' H5' 120.3 . .
N1' C5' C4' 124.2(4) . .
N1' C5' H4' 117.9 . .
C4' C5' H4' 117.9 . .
C5' C4' C3' 120.0(4) . .
C5' C4' H3' 120.0 . .
C3' C4' H3' 120.0 . .
C15 C14 C13 120.5(3) . .
C15 C14 S1 120.1(2) . .
C13 C14 S1 119.4(2) . .
C12 C13 C14 119.9(3) . .
C12 C13 H10 120.1 . .
C14 C13 H10 120.1 . .
C11 C12 C13 119.4(3) . .
C11 C12 H9 120.3 . .
C13 C12 H9 120.3 . .
C12 C11 C16 121.4(3) . .
C12 C11 N2 119.7(3) . .
C16 C11 N2 119.0(3) . .
C2 C3 N2 106.0(3) . .
C2 C3 C4 129.2(3) . .
N2 C3 C4 124.7(3) . .
C9 C4 C5 117.9(3) . .
C9 C4 C3 122.3(3) . .
C5 C4 C3 119.8(3) . .
C4 C9 C8 120.8(3) . .
C4 C9 H8 119.6 . .
C8 C9 H8 119.6 . .
C7 C8 C9 121.4(3) . .
C7 C8 H7 119.3 . .
C9 C8 H7 119.3 . .
C6 C7 C8 117.4(3) . .
C6 C7 C10 121.7(3) . .
C8 C7 C10 120.9(3) . .
C7 C10 H6 109.5 . .
C7 C10 H4 109.5 . .
H6 C10 H4 109.5 . .
C7 C10 H5 109.5 . .
H6 C10 H5 109.5 . .
H4 C10 H5 109.5 . .
C14 C15 C16 119.7(3) . .
C14 C15 H11 120.2 . .
C16 C15 H11 120.2 . .
C11 C16 C15 119.2(3) . .
C11 C16 H12 120.4 . .
C15 C16 H12 120.4 . .
N1 C1 C2 112.8(3) . .
N1 C1 C17 119.4(3) . .
C2 C1 C17 127.8(3) . .
C3 C2 C1 105.2(3) . .
C3 C2 H1 127.4 . .
C1 C2 H1 127.4 . .
C7 C6 C5 121.9(3) . .
C7 C6 H3 119.0 . .
C5 C6 H3 119.0 . .
C6 C5 C4 120.5(3) . .
C6 C5 H2 119.7 . .
C4 C5 H2 119.7 . .
F3 C17 F2 111.3(5) . .
F3 C17 F1 98.8(4) . .
F2 C17 F1 103.0(5) . .
F3 C17 C1 117.1(4) . .
F2 C17 C1 114.0(4) . .
F1 C17 C1 110.5(5) . .
C2A O1A C2A 109.4(8) 2_655 .
C1A C2A O1A 109.3(7) . .
C1A C2A H2'1 109.8 . .
O1A C2A H2'1 109.8 . .
C1A C2A H2'2 109.8 . .
O1A C2A H2'2 109.8 . .
H2'1 C2A H2'2 108.3 . .
C2A C1A C1A 105.9(5) . 2_655
C2A C1A H1'1 110.5 . .
C1A C1A H1'1 110.5 2_655 .
C2A C1A H1'2 110.5 . .
C1A C1A H1'2 110.5 2_655 .
H1'1 C1A H1'2 108.7 . .

loop_
_geom_bond_atom_site_label_1
_geom_bond_atom_site_label_2
_geom_bond_distance
_geom_bond_site_symmetry_2
S1 O2 1.427(3) .
S1 O1 1.429(2) .
S1 N3 1.574(3) .
S1 C14 1.771(3) .
F2 C17 1.254(5) .
N2' C9' 1.312(5) .
N2' C8' 1.319(5) .
N2 N1 1.355(3) .
N2 C3 1.370(3) .
N2 C11 1.435(3) .
N3 H14 0.93(4) .
N3 H13 0.88(4) .
N1 C1 1.325(4) .
F3 C17 1.231(5) .
N1' C5' 1.312(6) .
N1' C1' 1.325(5) .
C1' C2' 1.374(5) .
C1' H1' 0.9300 .
C2' C3' 1.372(5) .
C2' H2' 0.9300 .
C3' C4' 1.380(5) .
C3' C6' 1.481(5) .
C6' C10' 1.368(5) .
C6' C7' 1.369(5) .
C7' C8' 1.371(5) .
C7' H8' 0.9300 .
C8' H7' 0.9300 .
C9' C10' 1.375(5) .
C9' H6' 0.9300 .
C10' H5' 0.9300 .
C5' C4' 1.376(6) .
C5' H4' 0.9300 .
C4' H3' 0.9300 .
C14 C15 1.375(4) .
C14 C13 1.380(4) .
C13 C12 1.379(4) .
C13 H10 0.9300 .
C12 C11 1.372(4) .
C12 H9 0.9300 .
C11 C16 1.374(4) .
C3 C2 1.367(4) .
C3 C4 1.471(4) .
C4 C9 1.377(4) .
C4 C5 1.386(4) .
C9 C8 1.383(4) .
C9 H8 0.9300 .
C8 C7 1.377(5) .
C8 H7 0.9300 .
C7 C6 1.373(5) .
C7 C10 1.521(5) .
C10 H6 0.9600 .
C10 H4 0.9600 .
C10 H5 0.9600 .
C15 C16 1.388(4) .
C15 H11 0.9300 .
C16 H12 0.9300 .
C1 C2 1.388(4) .
C1 C17 1.473(5) .
C2 H1 0.9300 .
C6 C5 1.375(4) .
C6 H3 0.9300 .
C5 H2 0.9300 .
C17 F1 1.335(7) .
O1A C2A 1.370(7) 2_655
O1A C2A 1.370(7) .
C2A C1A 1.339(9) .
C2A H2'1 0.9700 .
C2A H2'2 0.9700 .
C1A C1A 1.502(15) 2_655
C1A H1'1 0.9700 .
C1A H1'2 0.9700 .

loop_
_geom_torsion_atom_site_label_1
_geom_torsion_atom_site_label_2
_geom_torsion_atom_site_label_3
_geom_torsion_atom_site_label_4
_geom_torsion
_geom_torsion_site_symmetry_1
_geom_torsion_site_symmetry_4
C3 N2 N1 C1 -0.2(4) . .
C11 N2 N1 C1 177.5(3) . .
C5' N1' C1' C2' -1.3(6) . .
N1' C1' C2' C3' -0.2(6) . .
C1' C2' C3' C4' 1.6(5) . .
C1' C2' C3' C6' -177.7(3) . .
C2' C3' C6' C10' -167.7(4) . .
C4' C3' C6' C10' 13.1(5) . .
C2' C3' C6' C7' 16.3(5) . .
C4' C3' C6' C7' -162.9(4) . .
C10' C6' C7' C8' 1.3(6) . .
C3' C6' C7' C8' 177.5(4) . .
C9' N2' C8' C7' -1.9(8) . .
C6' C7' C8' N2' 0.3(8) . .
C8' N2' C9' C10' 2.1(7) . .
C7' C6' C10' C9' -1.2(6) . .
C3' C6' C10' C9' -177.4(4) . .
N2' C9' C10' C6' -0.6(7) . .
C1' N1' C5' C4' 1.2(7) . .
N1' C5' C4' C3' 0.2(7) . .
C2' C3' C4' C5' -1.6(6) . .
C6' C3' C4' C5' 177.7(4) . .
O2 S1 C14 C15 -2.6(3) . .
O1 S1 C14 C15 126.4(2) . .
N3 S1 C14 C15 -119.5(3) . .
O2 S1 C14 C13 178.8(2) . .
O1 S1 C14 C13 -52.2(3) . .
N3 S1 C14 C13 61.9(3) . .
C15 C14 C13 C12 -0.9(4) . .
S1 C14 C13 C12 177.7(2) . .
C14 C13 C12 C11 -0.7(5) . .
C13 C12 C11 C16 2.3(4) . .
C13 C12 C11 N2 -178.3(3) . .
N1 N2 C11 C12 -132.0(3) . .
C3 N2 C11 C12 45.3(4) . .
N1 N2 C11 C16 47.4(4) . .
C3 N2 C11 C16 -135.3(3) . .
N1 N2 C3 C2 0.8(4) . .
C11 N2 C3 C2 -176.6(3) . .
N1 N2 C3 C4 -176.4(3) . .
C11 N2 C3 C4 6.2(5) . .
C2 C3 C4 C9 -132.5(4) . .
N2 C3 C4 C9 44.0(5) . .
C2 C3 C4 C5 44.4(5) . .
N2 C3 C4 C5 -139.1(3) . .
C5 C4 C9 C8 1.7(5) . .
C3 C4 C9 C8 178.6(3) . .
C4 C9 C8 C7 -0.9(5) . .
C9 C8 C7 C6 -0.5(5) . .
C9 C8 C7 C10 179.2(3) . .
C13 C14 C15 C16 0.9(4) . .
S1 C14 C15 C16 -177.7(2) . .
C12 C11 C16 C15 -2.2(4) . .
N2 C11 C16 C15 178.4(3) . .
C14 C15 C16 C11 0.6(4) . .
N2 N1 C1 C2 -0.5(4) . .
N2 N1 C1 C17 178.2(4) . .
N2 C3 C2 C1 -1.0(4) . .
C4 C3 C2 C1 176.0(3) . .
N1 C1 C2 C3 1.0(4) . .
C17 C1 C2 C3 -177.6(5) . .
C8 C7 C6 C5 1.1(5) . .
C10 C7 C6 C5 -178.6(3) . .
C7 C6 C5 C4 -0.3(5) . .
C9 C4 C5 C6 -1.1(5) . .
C3 C4 C5 C6 -178.1(3) . .
N1 C1 C17 F3 -44.9(8) . .
C2 C1 C17 F3 133.5(5) . .
N1 C1 C17 F2 -177.5(5) . .
C2 C1 C17 F2 1.0(9) . .
N1 C1 C17 F1 67.0(6) . .
C2 C1 C17 F1 -114.5(5) . .
C2A O1A C2A C1A -0.2(7) 2_655 .
O1A C2A C1A C1A 0.5(15) . 2_655
